data_4028798
loop_
_publ_author_name
'Ping Cheng'
'Wenjie Shao'
'Derrick L. J. Clive'

_publ_section_title
;
 A General Route to 1,3'-Bipyrroles
;
_journal_name_full 'Journal of Organic Chemistry'
_journal_page_first 11860
_journal_page_last 11873
_journal_paper_doi 10.1021/jo401892t
_journal_volume 78
_journal_year 2013
_chemical_formula_moiety 'C15 H17 N O7'
_chemical_formula_sum 'C15 H17 N O7'
_chemical_formula_weight 323.30
_chemical_name_systematic
; 
 ? 
;
_space_group_IT_number 14
_symmetry_cell_setting monoclinic
_symmetry_space_group_name_Hall '-P 2ybc'
_symmetry_space_group_name_H-M 'P 1 21/c 1'
_atom_sites_solution_hydrogens geom
_atom_sites_solution_primary direct
_atom_sites_solution_secondary difmap
_audit_creation_method SHELXL-97
_cell_angle_alpha 90.00
_cell_angle_beta 110.0466(6)
_cell_angle_gamma 90.00
_cell_formula_units_Z 4
_cell_length_a 10.0112(5)
_cell_length_b 17.0294(9)
_cell_length_c 10.0896(5)
_cell_measurement_reflns_used 6669
_cell_measurement_temperature 173(2)
_cell_measurement_theta_max 25.52
_cell_measurement_theta_min 2.39
_cell_volume 1615.91(14)
_computing_cell_refinement 'Bruker SAINT'
_computing_data_collection 'Bruker APEX2'
_computing_data_reduction 'Bruker SAINT'
_computing_molecular_graphics 'Bruker SHELXTL'
_computing_publication_material 'Bruker SHELXTL'
_computing_structure_refinement 'SHELXL-97 (Sheldrick, 1997)'
_computing_structure_solution 'SHELXS-97 (Sheldrick, 1990)'
_diffrn_ambient_temperature 173(2)
_diffrn_measured_fraction_theta_full 0.999
_diffrn_measured_fraction_theta_max 0.999
_diffrn_measurement_device_type 'Bruker APEX-II CCD'
_diffrn_measurement_method '\w scans'
_diffrn_radiation_monochromator graphite
_diffrn_radiation_source 'fine-focus sealed tube'
_diffrn_radiation_type MoK\a
_diffrn_radiation_wavelength 0.71073
_diffrn_reflns_av_R_equivalents 0.0229
_diffrn_reflns_av_sigmaI/netI 0.0176
_diffrn_reflns_limit_h_max 12
_diffrn_reflns_limit_h_min -12
_diffrn_reflns_limit_k_max 21
_diffrn_reflns_limit_k_min -21
_diffrn_reflns_limit_l_max 12
_diffrn_reflns_limit_l_min -12
_diffrn_reflns_number 12867
_diffrn_reflns_theta_full 26.40
_diffrn_reflns_theta_max 26.40
_diffrn_reflns_theta_min 2.17
_diffrn_standards_number 0
_exptl_absorpt_coefficient_mu 0.106
_exptl_absorpt_correction_T_max 0.9856
_exptl_absorpt_correction_T_min 0.9566
_exptl_absorpt_correction_type numerical
_exptl_absorpt_process_details 'SADABS (Sheldrick, 2008)'
_exptl_crystal_colour colourless
_exptl_crystal_density_diffrn 1.329
_exptl_crystal_description prism
_exptl_crystal_F_000 680
_exptl_crystal_size_max 0.42
_exptl_crystal_size_mid 0.38
_exptl_crystal_size_min 0.14
_refine_diff_density_max 0.387
_refine_diff_density_min -0.202
_refine_diff_density_rms 0.038
_refine_ls_extinction_method none
_refine_ls_goodness_of_fit_ref 1.059
_refine_ls_hydrogen_treatment constr
_refine_ls_matrix_type full
_refine_ls_number_parameters 215
_refine_ls_number_reflns 3317
_refine_ls_number_restraints 1
_refine_ls_restrained_S_all 1.059
_refine_ls_R_factor_all 0.0448
_refine_ls_R_factor_gt 0.0360
_refine_ls_shift/su_max 0.000
_refine_ls_shift/su_mean 0.000
_refine_ls_structure_factor_coef Fsqd
_refine_ls_weighting_details 'calc w=1/[\s^2^(Fo^2^)+(0.0398P)^2^+0.5398P] where P=(Fo^2^+2Fc^2^)/3'
_refine_ls_weighting_scheme calc
_refine_ls_wR_factor_gt 0.0903
_refine_ls_wR_factor_ref 0.0961
_reflns_number_gt 2748
_reflns_number_total 3317
_reflns_threshold_expression I>2\s(I)
_cod_data_source_file jo401892t_si_001.cif
_cod_data_source_block dlc1217
_cod_original_sg_symbol_H-M 'P 21/c'
_cod_database_code 4028798

loop_
_symmetry_equiv_pos_as_xyz
'x, y, z'
'-x, y+1/2, -z+1/2'
'-x, -y, -z'
'x, -y-1/2, z-1/2'

loop_
_atom_site_label
_atom_site_type_symbol
_atom_site_fract_x
_atom_site_fract_y
_atom_site_fract_z
_atom_site_U_iso_or_equiv
_atom_site_adp_type
_atom_site_occupancy
_atom_site_symmetry_multiplicity
_atom_site_calc_flag
_atom_site_refinement_flags
_atom_site_disorder_assembly
_atom_site_disorder_group
O1 O 0.26649(10) 0.13551(6) 0.34616(10) 0.0314(2) Uani 1 1 d . B .
O2 O 0.12064(12) 0.14864(7) 0.53347(10) 0.0445(3) Uani 1 1 d . . .
O3 O -0.06609(11) 0.08565(6) 0.38147(10) 0.0384(3) Uani 1 1 d . . .
O4 O -0.14035(11) 0.15788(6) -0.03757(10) 0.0378(3) Uani 1 1 d . . .
O5 O -0.06476(10) 0.19415(6) -0.21432(10) 0.0346(2) Uani 1 1 d . . .
O6 O 0.28067(11) -0.04025(6) 0.30122(10) 0.0361(2) Uani 1 1 d . . .
O7 O 0.46388(10) -0.02310(7) 0.22414(11) 0.0405(3) Uani 1 1 d . . .
N N 0.12410(11) 0.07109(6) 0.07963(11) 0.0260(2) Uani 1 1 d . . .
C1 C 0.07554(14) 0.10687(8) -0.05157(13) 0.0266(3) Uani 1 1 d . . .
C2 C 0.17022(15) 0.09120(8) -0.11973(14) 0.0305(3) Uani 1 1 d . . .
H2 H 0.1624 0.1082 -0.2118 0.037 Uiso 1 1 calc R . .
C3 C 0.27994(15) 0.04585(8) -0.02921(14) 0.0310(3) Uani 1 1 d . . .
H3 H 0.3602 0.0264 -0.0487 0.037 Uiso 1 1 calc R . .
C4 C 0.25120(14) 0.03440(8) 0.09327(14) 0.0277(3) Uani 1 1 d . . .
C5 C 0.06045(14) 0.07905(8) 0.18519(13) 0.0263(3) Uani 1 1 d . . .
H5 H -0.0341 0.0610 0.1657 0.032 Uiso 1 1 calc R . .
C6 C 0.12890(14) 0.11081(7) 0.30949(13) 0.0262(3) Uani 1 1 d . . .
C7 C 0.28176(18) 0.21960(10) 0.3426(2) 0.0515(4) Uani 1 1 d D . .
H7A H 0.2639 0.2439 0.4241 0.062 Uiso 0.85 1 calc PR A 1
H7B H 0.2123 0.2412 0.2549 0.062 Uiso 0.85 1 calc PR A 1
H7C H 0.2356 0.2435 0.4053 0.062 Uiso 0.15 1 calc PR A 2
H7D H 0.2300 0.2381 0.2455 0.062 Uiso 0.15 1 calc PR A 2
C8A C 0.4286(3) 0.2370(2) 0.3483(3) 0.0517(8) Uani 0.85 1 d P B 1
H8A H 0.4634 0.2094 0.2850 0.062 Uiso 0.85 1 calc PR B 1
C9A C 0.5135(2) 0.28722(13) 0.4338(3) 0.0598(6) Uani 0.85 1 d P B 1
H9A H 0.4825 0.3159 0.4986 0.072 Uiso 0.85 1 calc PR B 1
H9B H 0.6065 0.2952 0.4312 0.072 Uiso 0.85 1 calc PR B 1
C8B C 0.4312(12) 0.2487(15) 0.386(2) 0.052 Uiso 0.15 1 d PD B 2
H8B H 0.4568 0.3000 0.4231 0.062 Uiso 0.15 1 calc PR B 2
C9B C 0.5204(16) 0.2019(8) 0.3708(14) 0.060 Uiso 0.15 1 d P B 2
H9C H 0.4916 0.1510 0.3334 0.072 Uiso 0.15 1 calc PR B 2
H9D H 0.6173 0.2172 0.3965 0.072 Uiso 0.15 1 calc PR B 2
C10 C 0.06298(15) 0.11766(8) 0.42109(14) 0.0299(3) Uani 1 1 d . . .
C11 C -0.13780(19) 0.08961(11) 0.48365(18) 0.0494(4) Uani 1 1 d . . .
H11A H -0.2307 0.0639 0.4453 0.059 Uiso 1 1 calc R . .
H11B H -0.1510 0.1447 0.5044 0.059 Uiso 1 1 calc R . .
H11C H -0.0803 0.0630 0.5706 0.059 Uiso 1 1 calc R . .
C12 C -0.05427(14) 0.15431(8) -0.09695(13) 0.0282(3) Uani 1 1 d . . .
C13 C -0.19539(16) 0.23727(9) -0.27640(16) 0.0398(4) Uani 1 1 d . . .
H13A H -0.1924 0.2656 -0.3599 0.048 Uiso 1 1 calc R . .
H13B H -0.2068 0.2749 -0.2075 0.048 Uiso 1 1 calc R . .
H13C H -0.2758 0.2007 -0.3040 0.048 Uiso 1 1 calc R . .
C14 C 0.32936(14) -0.01304(8) 0.21772(14) 0.0292(3) Uani 1 1 d . . .
C15 C 0.55148(17) -0.06934(11) 0.34288(17) 0.0458(4) Uani 1 1 d . . .
H15A H 0.6476 -0.0738 0.3389 0.055 Uiso 1 1 calc R . .
H15B H 0.5101 -0.1218 0.3388 0.055 Uiso 1 1 calc R . .
H15C H 0.5558 -0.0436 0.4311 0.055 Uiso 1 1 calc R . .

loop_
_atom_site_aniso_label
_atom_site_aniso_U_11
_atom_site_aniso_U_22
_atom_site_aniso_U_33
_atom_site_aniso_U_23
_atom_site_aniso_U_13
_atom_site_aniso_U_12
O1 0.0268(5) 0.0342(5) 0.0314(5) -0.0013(4) 0.0079(4) -0.0002(4)
O2 0.0491(7) 0.0599(7) 0.0253(5) -0.0071(5) 0.0138(5) 0.0002(5)
O3 0.0388(6) 0.0509(6) 0.0336(5) -0.0044(5) 0.0227(5) -0.0048(5)
O4 0.0359(6) 0.0495(6) 0.0316(5) 0.0041(4) 0.0164(5) 0.0092(5)
O5 0.0349(6) 0.0396(5) 0.0291(5) 0.0088(4) 0.0108(4) 0.0049(4)
O6 0.0410(6) 0.0384(6) 0.0330(5) 0.0082(4) 0.0182(5) 0.0071(4)
O7 0.0300(6) 0.0573(7) 0.0350(6) 0.0102(5) 0.0123(4) 0.0106(5)
N 0.0263(6) 0.0308(6) 0.0225(5) 0.0006(4) 0.0106(4) -0.0002(4)
C1 0.0295(7) 0.0295(7) 0.0215(6) 0.0003(5) 0.0097(5) -0.0016(5)
C2 0.0344(7) 0.0353(7) 0.0248(6) 0.0012(5) 0.0142(6) -0.0004(6)
C3 0.0305(7) 0.0364(7) 0.0307(7) 0.0010(6) 0.0165(6) 0.0013(6)
C4 0.0260(7) 0.0319(7) 0.0265(7) 0.0001(5) 0.0106(5) 0.0004(5)
C5 0.0273(7) 0.0296(7) 0.0250(6) 0.0029(5) 0.0127(5) 0.0009(5)
C6 0.0266(7) 0.0279(6) 0.0254(6) 0.0040(5) 0.0105(5) 0.0041(5)
C7 0.0371(9) 0.0392(9) 0.0687(12) 0.0101(8) 0.0058(8) -0.0051(7)
C8A 0.0460(12) 0.0585(18) 0.0484(17) 0.0066(13) 0.0134(11) -0.0150(11)
C9A 0.0358(11) 0.0601(14) 0.0735(15) 0.0167(11) 0.0060(11) -0.0086(10)
C10 0.0355(8) 0.0312(7) 0.0242(7) 0.0037(5) 0.0117(6) 0.0064(6)
C11 0.0527(10) 0.0649(11) 0.0453(9) 0.0016(8) 0.0356(8) 0.0003(8)
C12 0.0314(7) 0.0306(7) 0.0222(6) -0.0019(5) 0.0087(5) -0.0020(5)
C13 0.0420(9) 0.0374(8) 0.0370(8) 0.0087(6) 0.0095(7) 0.0079(7)
C14 0.0310(7) 0.0311(7) 0.0272(7) -0.0026(5) 0.0122(6) 0.0012(6)
C15 0.0375(9) 0.0571(10) 0.0387(9) 0.0069(7) 0.0078(7) 0.0159(7)

loop_
_atom_type_symbol
_atom_type_description
_atom_type_scat_dispersion_real
_atom_type_scat_dispersion_imag
_atom_type_scat_source
C C 0.0033 0.0016 'International Tables Vol C Tables 4.2.6.8 and 6.1.1.4'
H H 0.0000 0.0000 'International Tables Vol C Tables 4.2.6.8 and 6.1.1.4'
N N 0.0061 0.0033 'International Tables Vol C Tables 4.2.6.8 and 6.1.1.4'
O O 0.0106 0.0060 'International Tables Vol C Tables 4.2.6.8 and 6.1.1.4'

loop_
_geom_angle_atom_site_label_1
_geom_angle_atom_site_label_2
_geom_angle_atom_site_label_3
_geom_angle
C6 O1 C7 113.90(11)
C10 O3 C11 115.77(12)
C12 O5 C13 115.29(11)
C14 O7 C15 115.06(11)
C4 N C1 107.68(10)
C4 N C5 127.02(11)
C1 N C5 124.96(11)
C2 C1 N 108.45(11)
C2 C1 C12 129.88(12)
N C1 C12 121.65(11)
C1 C2 C3 107.63(12)
C4 C3 C2 107.83(12)
C3 C4 N 108.39(11)
C3 C4 C14 129.07(12)
N C4 C14 122.36(11)
C6 C5 N 122.00(12)
C5 C6 O1 122.04(12)
C5 C6 C10 121.92(12)
O1 C6 C10 115.96(11)
O1 C7 C8A 108.04(18)
O1 C7 C8B 115.3(10)
C9A C8A C7 124.8(2)
C9B C8B C7 116.2(17)
O2 C10 O3 124.41(13)
O2 C10 C6 123.49(13)
O3 C10 C6 112.10(11)
O4 C12 O5 124.12(13)
O4 C12 C1 125.47(12)
O5 C12 C1 110.41(11)
O6 C14 O7 124.09(13)
O6 C14 C4 125.79(12)
O7 C14 C4 110.11(11)

loop_
_geom_bond_atom_site_label_1
_geom_bond_atom_site_label_2
_geom_bond_distance
O1 C6 1.3645(16)
O1 C7 1.4419(19)
O2 C10 1.2035(17)
O3 C10 1.3314(17)
O3 C11 1.4458(16)
O4 C12 1.2080(16)
O5 C12 1.3373(16)
O5 C13 1.4423(17)
O6 C14 1.2016(16)
O7 C14 1.3368(16)
O7 C15 1.4505(18)
N C4 1.3814(17)
N C1 1.3852(16)
N C5 1.4227(16)
C1 C2 1.3746(18)
C1 C12 1.4640(19)
C2 C3 1.3961(19)
C3 C4 1.3755(18)
C4 C14 1.4723(19)
C5 C6 1.3213(18)
C6 C10 1.4921(18)
C7 C8A 1.481(3)
C7 C8B 1.492(7)
C8A C9A 1.302(3)
C8B C9B 1.24(3)

loop_
_geom_torsion_atom_site_label_1
_geom_torsion_atom_site_label_2
_geom_torsion_atom_site_label_3
_geom_torsion_atom_site_label_4
_geom_torsion
C4 N C1 C2 1.16(15)
C5 N C1 C2 174.88(12)
C4 N C1 C12 -177.04(12)
C5 N C1 C12 -3.33(19)
N C1 C2 C3 -0.67(15)
C12 C1 C2 C3 177.34(13)
C1 C2 C3 C4 -0.08(16)
C2 C3 C4 N 0.80(15)
C2 C3 C4 C14 176.05(13)
C1 N C4 C3 -1.21(15)
C5 N C4 C3 -174.76(12)
C1 N C4 C14 -176.84(12)
C5 N C4 C14 9.6(2)
C4 N C5 C6 54.96(19)
C1 N C5 C6 -117.53(15)
N C5 C6 O1 -2.29(19)
N C5 C6 C10 -178.77(11)
C7 O1 C6 C5 104.43(16)
C7 O1 C6 C10 -78.90(15)
C6 O1 C7 C8A -165.83(14)
C6 O1 C7 C8B 178.4(9)
O1 C7 C8A C9A -130.8(3)
O1 C7 C8B C9B 25(2)
C11 O3 C10 O2 -0.1(2)
C11 O3 C10 C6 179.93(12)
C5 C6 C10 O2 -177.40(13)
O1 C6 C10 O2 5.92(19)
C5 C6 C10 O3 2.59(18)
O1 C6 C10 O3 -174.09(11)
C13 O5 C12 O4 -5.93(19)
C13 O5 C12 C1 174.39(11)
C2 C1 C12 O4 171.01(14)
N C1 C12 O4 -11.2(2)
C2 C1 C12 O5 -9.3(2)
N C1 C12 O5 168.47(11)
C15 O7 C14 O6 -0.9(2)
C15 O7 C14 C4 -179.87(12)
C3 C4 C14 O6 -156.19(15)
N C4 C14 O6 18.5(2)
C3 C4 C14 O7 22.7(2)
N C4 C14 O7 -162.61(12)
